data_7123941
loop_
_publ_author_name
'Tao, Xin'
'Daniliuc, Constantin Gabriel'
'Soloviova, Kateryna'
'Strassert, Cristian Alejandro'
'Kehr, Gerald'
'Erker, Gerhard'

_publ_section_title
;
 Arylallenes and the Halogeno-B(C6F5)2 Reagents: Facile Formation of
 2-Borylindenes
;
_journal_name_full 'Chemical Communications'
_journal_paper_doi 10.1039/C9CC04199K
_journal_year 2019
_chemical_formula_sum 'C39 H10 B2 F20'
_chemical_formula_weight 880.09
_space_group_crystal_system monoclinic
_space_group_IT_number 9
_space_group_name_Hall 'C -2yc'
_space_group_name_H-M_alt 'C 1 c 1'
_symmetry_space_group_name_Hall 'C -2yc'
_symmetry_space_group_name_H-M 'C 1 c 1'
_atom_sites_solution_hydrogens mixed
_audit_creation_method 'APEX3 v2016.1-0'
_audit_update_record
;
2019-04-03 deposited with the CCDC.    2019-07-30 downloaded from the CCDC.
;
_cell_angle_alpha 90
_cell_angle_beta 104.0370(10)
_cell_angle_gamma 90
_cell_formula_units_Z 4
_cell_length_a 16.3020(4)
_cell_length_b 31.6317(11)
_cell_length_c 6.8859(3)
_cell_measurement_reflns_used 3370
_cell_measurement_temperature 173.(2)
_cell_measurement_theta_max 28.28
_cell_measurement_theta_min 4.08
_cell_volume 3444.8(2)
_computing_cell_refinement 'Collect (Nonius B.V., 1998)'
_computing_data_collection
;
Collect (Nonius B.V., 1998)
;
_computing_data_reduction 'Denzo-SMN (Otwinowski & Minor, 1997)'
_computing_molecular_graphics 'XP (Sheldrick, 2014)'
_computing_publication_material 'SHELXL-2014/7 (Sheldrick, 2014)'
_computing_structure_refinement 'SHELXL-2014/7 (Sheldrick, 2014)'
_computing_structure_solution 'SHELXL-2014/7 (Sheldrick, 2014)'
_diffrn_ambient_temperature 173.(2)
_diffrn_measured_fraction_theta_full 0.990
_diffrn_measured_fraction_theta_max 0.990
_diffrn_measurement_device_type 'rotating anode Nonius FR591'
_diffrn_measurement_method 'omega and phi scans'
_diffrn_radiation_monochromator 'Montel mirror'
_diffrn_radiation_type 'Mo K\a'
_diffrn_radiation_wavelength 0.71073
_diffrn_reflns_av_R_equivalents 0.0520
_diffrn_reflns_av_unetI/netI 0.0619
_diffrn_reflns_limit_h_max 19
_diffrn_reflns_limit_h_min -19
_diffrn_reflns_limit_k_max 34
_diffrn_reflns_limit_k_min -37
_diffrn_reflns_limit_l_max 8
_diffrn_reflns_limit_l_min -8
_diffrn_reflns_number 12523
_diffrn_reflns_theta_full 25.00
_diffrn_reflns_theta_max 25.00
_diffrn_reflns_theta_min 4.08
_diffrn_source 'Mo rotating anode'
_diffrn_source_type 'Mo rotating anode'
_exptl_absorpt_coefficient_mu 0.174
_exptl_absorpt_correction_T_max 1.00
_exptl_absorpt_correction_T_min 0.98
_exptl_absorpt_correction_type multi-scan
_exptl_absorpt_process_details 'Denzo (Otwinowski, Borek, Majewski & Minor, 2003)'
_exptl_crystal_colour yellow
_exptl_crystal_density_diffrn 1.697
_exptl_crystal_density_method 'not measured'
_exptl_crystal_description plate
_exptl_crystal_F_000 1736
_exptl_crystal_size_max 0.100
_exptl_crystal_size_mid 0.070
_exptl_crystal_size_min 0.020
_refine_diff_density_max 0.254
_refine_diff_density_min -0.260
_refine_ls_abs_structure_details
;
Refined as an inversion twin.
;
_refine_ls_abs_structure_Flack 0.2(17)
_refine_ls_extinction_method none
_refine_ls_goodness_of_fit_ref 1.145
_refine_ls_hydrogen_treatment mixed
_refine_ls_matrix_type full
_refine_ls_number_parameters 659
_refine_ls_number_reflns 5579
_refine_ls_number_restraints 340
_refine_ls_restrained_S_all 1.131
_refine_ls_R_factor_all 0.1235
_refine_ls_R_factor_gt 0.0810
_refine_ls_shift/su_max 0.000
_refine_ls_shift/su_mean 0.000
_refine_ls_structure_factor_coef Fsqd
_refine_ls_weighting_details 'w=1/[\s^2^(Fo^2^)+19.5099P] where P=(Fo^2^+2Fc^2^)/3'
_refine_ls_weighting_scheme calc
_refine_ls_wR_factor_gt 0.1371
_refine_ls_wR_factor_ref 0.1623
_reflns_number_gt 4058
_reflns_number_total 5579
_reflns_threshold_expression 'I > 2\s(I)'
_cod_data_source_file c9cc04199k2.cif
_cod_data_source_block erk9249
_cod_database_code 7123941
_shelx_space_group_comment
;
The symmetry employed for this shelxl refinement is uniquely defined
by the following loop, which should always be used as a source of
symmetry information in preference to the above space-group names.
They are only intended as comments.
;

loop_
_space_group_symop_operation_xyz
'x, y, z'
'x, -y, z+1/2'
'x+1/2, y+1/2, z'
'x+1/2, -y+1/2, z+1/2'

loop_
_atom_site_type_symbol
_atom_site_label
_atom_site_fract_x
_atom_site_fract_y
_atom_site_fract_z
_atom_site_U_iso_or_equiv
_atom_site_adp_type
_atom_site_calc_flag
_atom_site_refinement_flags_adp
_atom_site_refinement_flags_occupancy
_atom_site_refinement_flags_posn
_atom_site_occupancy
_atom_site_disorder_assembly
_atom_site_disorder_group
C C1 0.3726(6) 0.0634(3) 0.3470(18) 0.041(3) Uani d . . . 1.0 . .
H H1A 0.4019 0.0589 0.2384 0.049 Uiso calc U . R 1.0 . .
H H1B 0.4114 0.0558 0.4766 0.049 Uiso calc U . R 1.0 . .
C C2 0.3420(6) 0.1087(3) 0.3488(16) 0.040(2) Uani d . . . 1.0 . .
C C3 0.2558(6) 0.1083(3) 0.3095(16) 0.040(3) Uani d . . . 1.0 . .
H H3 0.2216 0.1328 0.301 0.048 Uiso calc U . R 1.0 . .
C C4 0.2236(6) 0.0659(3) 0.2827(15) 0.037(2) Uani d . . . 1.0 . .
C C5 0.2925(6) 0.0379(3) 0.3112(15) 0.033(2) Uani d . . . 1.0 . .
C C6 0.1402(6) 0.0511(3) 0.2435(16) 0.035(2) Uani d . . . 1.0 . .
H H6 0.0934 0.0699 0.2245 0.042 Uiso calc U . R 1.0 . .
C C7 0.2820(6) -0.0060(3) 0.3029(14) 0.033(2) Uani d . . . 1.0 . .
C C8 0.3506(6) -0.0372(3) 0.3296(16) 0.040(3) Uani d . . . 1.0 . .
H H8 0.3338 -0.066 0.3228 0.048 Uiso calc U . R 1.0 . .
C C9 0.4319(6) -0.0303(3) 0.3615(16) 0.038(2) Uani d . . . 1.0 . .
C C10 0.5133(7) -0.0279(4) 0.393(2) 0.055(3) Uani d . . . 1.0 . .
H H10A 0.553(7) -0.025(3) 0.517(16) 0.04(3) Uiso d . . . 1.0 . .
H H10B 0.542(6) -0.021(3) 0.282(17) 0.05(3) Uiso d . . . 1.0 . .
B B1 0.3955(8) 0.1489(4) 0.384(2) 0.047(3) Uani d . . D 1.0 . .
C C11 0.4944(8) 0.1476(8) 0.403(3) 0.039(5) Uani d U P D 0.70(2) A 1
C C12 0.5526(9) 0.1648(7) 0.561(3) 0.048(5) Uani d U P D 0.70(2) A 1
F F12 0.5254(10) 0.1802(6) 0.718(2) 0.063(4) Uani d U P D 0.70(2) A 1
C C13 0.6370(8) 0.1677(6) 0.571(3) 0.051(5) Uani d U P D 0.70(2) A 1
F F13 0.6904(7) 0.1850(5) 0.731(3) 0.086(5) Uani d U P D 0.70(2) A 1
C C14 0.6660(8) 0.1531(6) 0.413(3) 0.047(4) Uani d U P D 0.70(2) A 1
F F14 0.7496(6) 0.1563(5) 0.422(3) 0.080(5) Uani d U P D 0.70(2) A 1
C C15 0.6116(10) 0.1362(6) 0.247(3) 0.044(4) Uani d U P D 0.70(2) A 1
F F15 0.6408(9) 0.1228(4) 0.091(3) 0.079(5) Uani d U P D 0.70(2) A 1
C C16 0.5283(10) 0.1344(7) 0.252(3) 0.053(5) Uani d U P D 0.70(2) A 1
F F16 0.4768(12) 0.1190(6) 0.081(3) 0.066(5) Uani d U P D 0.70(2) A 1
C C11B 0.4871(15) 0.1483(19) 0.346(6) 0.033(10) Uani d U P D 0.30(2) A 2
C C12B 0.5548(16) 0.163(2) 0.489(6) 0.060(12) Uani d U P D 0.30(2) A 2
F F12B 0.540(3) 0.172(2) 0.670(6) 0.091(14) Uani d U P D 0.30(2) A 2
C C13B 0.6374(17) 0.1603(17) 0.481(6) 0.052(9) Uani d U P D 0.30(2) A 2
F F13B 0.700(2) 0.1707(17) 0.637(6) 0.117(15) Uani d U P D 0.30(2) A 2
C C14B 0.6520(16) 0.1425(14) 0.312(6) 0.041(9) Uani d U P D 0.30(2) A 2
F F14B 0.7332(17) 0.1420(12) 0.299(6) 0.080(11) Uani d U P D 0.30(2) A 2
C C15B 0.5883(17) 0.1319(15) 0.151(6) 0.053(10) Uani d U P D 0.30(2) A 2
F F15B 0.603(2) 0.1165(14) -0.020(6) 0.100(12) Uani d U P D 0.30(2) A 2
C C16B 0.5084(17) 0.1333(17) 0.182(6) 0.040(10) Uani d U P D 0.30(2) A 2
F F16B 0.446(2) 0.1222(15) 0.022(6) 0.061(10) Uani d U P D 0.30(2) A 2
C C21 0.3602(6) 0.1932(4) 0.4295(19) 0.047(3) Uani d . . . 1.0 . .
C C22 0.3212(7) 0.2002(4) 0.585(2) 0.056(3) Uani d . . . 1.0 . .
F F22 0.3053(5) 0.1674(3) 0.6965(13) 0.078(2) Uani d . . . 1.0 . .
C C23 0.3020(7) 0.2403(5) 0.635(2) 0.068(4) Uani d . . . 1.0 . .
F F23 0.2673(5) 0.2459(3) 0.7936(14) 0.098(3) Uani d . . . 1.0 . .
C C24 0.3202(8) 0.2738(5) 0.534(3) 0.076(5) Uani d . . . 1.0 . .
F F24 0.3013(5) 0.3133(3) 0.5832(18) 0.110(4) Uani d . . . 1.0 . .
C C25 0.3554(8) 0.2688(4) 0.372(2) 0.067(4) Uani d . . . 1.0 . .
F F25 0.3729(5) 0.3020(2) 0.2705(17) 0.096(3) Uani d . . . 1.0 . .
C C26 0.3753(7) 0.2286(4) 0.3265(19) 0.051(3) Uani d . . . 1.0 . .
C C1A 0.1648(6) -0.0651(3) 0.2488(15) 0.033(2) Uani d . . . 1.0 . .
H H101 0.1852 -0.0802 0.3773 0.04 Uiso calc U . R 1.0 . .
H H102 0.1819 -0.081 0.1414 0.04 Uiso calc U . R 1.0 . .
C C2A 0.0692(6) -0.0590(3) 0.2007(15) 0.035(2) Uani d . . . 1.0 . .
C C3A 0.0525(6) -0.0173(3) 0.1965(15) 0.038(3) Uani d . . . 1.0 . .
H H3A -0.0028 -0.0056 0.1721 0.046 Uiso calc U . R 1.0 . .
C C4A 0.1295(6) 0.0078(3) 0.2338(15) 0.032(2) Uani d . . . 1.0 . .
C C5A 0.1980(6) -0.0208(3) 0.2621(15) 0.033(2) Uani d . . . 1.0 . .
B B1A 0.0017(7) -0.0932(4) 0.1540(18) 0.033(3) Uani d . . . 1.0 . .
C C11A 0.0253(6) -0.1414(3) 0.1501(18) 0.040(2) Uani d . . . 1.0 . .
F F12A -0.0338(5) -0.1447(3) -0.1941(12) 0.078(2) Uani d . . . 1.0 . .
C C12A 0.0069(7) -0.1645(4) -0.025(2) 0.057(3) Uani d . . . 1.0 . .
F F13A 0.0083(6) -0.2265(3) -0.2125(14) 0.097(3) Uani d . . . 1.0 . .
C C13A 0.0269(7) -0.2060(4) -0.035(2) 0.061(4) Uani d . . . 1.0 . .
F F14A 0.0889(5) -0.2679(2) 0.1252(14) 0.084(3) Uani d . . . 1.0 . .
C C14A 0.0691(7) -0.2268(4) 0.132(2) 0.058(3) Uani d . . . 1.0 . .
F F15A 0.1282(5) -0.2258(3) 0.4821(14) 0.084(3) Uani d . . . 1.0 . .
C C15A 0.0895(7) -0.2063(4) 0.315(2) 0.058(3) Uani d . . . 1.0 . .
F F16A 0.0893(5) -0.1436(2) 0.4969(11) 0.066(2) Uani d . . . 1.0 . .
C C16A 0.0682(7) -0.1633(4) 0.3171(18) 0.045(3) Uani d . . . 1.0 . .
C C21A -0.0944(6) -0.0799(3) 0.1041(17) 0.038(2) Uani d . . . 1.0 . .
F F22A -0.0972(4) -0.0515(2) -0.2122(12) 0.069(2) Uani d . . . 1.0 . .
C C22A -0.1382(7) -0.0604(4) -0.0679(18) 0.048(3) Uani d . . . 1.0 . .
F F23A -0.2607(5) -0.0297(3) -0.2754(14) 0.094(3) Uani d . . . 1.0 . .
C C23A -0.2221(8) -0.0487(4) -0.102(2) 0.063(4) Uani d . . . 1.0 . .
C C24A -0.2656(7) -0.0573(4) 0.039(3) 0.065(4) Uani d . . . 1.0 . .
F F24A -0.3469(4) -0.0459(3) 0.0071(17) 0.097(3) Uani d U . . 1.0 . .
F F25A -0.2678(5) -0.0837(3) 0.3507(15) 0.099(3) Uani d U . . 1.0 . .
C C25A -0.2266(8) -0.0761(4) 0.212(2) 0.063(4) Uani d . . . 1.0 . .
F F26 0.4123(4) 0.2241(2) 0.1748(13) 0.067(2) Uani d . . . 1.0 . .
F F26A -0.1039(5) -0.1061(3) 0.4139(11) 0.070(2) Uani d . . . 1.0 . .
C C26A -0.1414(7) -0.0875(4) 0.2397(19) 0.048(3) Uani d . . . 1.0 . .

loop_
_atom_site_aniso_label
_atom_site_aniso_U_11
_atom_site_aniso_U_22
_atom_site_aniso_U_33
_atom_site_aniso_U_12
_atom_site_aniso_U_13
_atom_site_aniso_U_23
C1 0.038(5) 0.038(7) 0.047(7) -0.005(5) 0.009(5) 0.001(5)
C2 0.045(6) 0.037(6) 0.040(7) -0.006(5) 0.014(5) 0.001(5)
C3 0.043(6) 0.032(6) 0.048(7) -0.006(5) 0.017(5) 0.006(5)
C4 0.034(5) 0.048(7) 0.029(6) -0.009(5) 0.009(4) 0.001(5)
C5 0.032(5) 0.039(6) 0.029(6) -0.008(4) 0.009(4) 0.004(5)
C6 0.033(5) 0.033(6) 0.040(6) -0.003(4) 0.010(4) 0.001(5)
C7 0.035(5) 0.040(6) 0.023(5) -0.001(5) 0.007(4) -0.002(5)
C8 0.041(6) 0.032(6) 0.047(7) -0.006(5) 0.011(5) -0.004(5)
C9 0.047(6) 0.033(6) 0.034(6) -0.001(5) 0.010(5) 0.003(5)
C10 0.038(7) 0.047(8) 0.077(10) -0.003(5) 0.010(7) 0.004(7)
B1 0.044(7) 0.041(8) 0.057(9) -0.003(6) 0.017(6) -0.007(7)
C11 0.045(8) 0.029(7) 0.042(9) -0.004(6) 0.010(6) 0.006(8)
C12 0.043(7) 0.052(8) 0.051(9) -0.001(6) 0.017(7) 0.001(8)
F12 0.048(7) 0.070(9) 0.065(8) 0.000(6) 0.005(6) -0.026(6)
C13 0.043(7) 0.053(8) 0.055(9) -0.010(6) 0.006(7) 0.007(8)
F13 0.047(6) 0.091(10) 0.111(11) -0.020(6) -0.001(6) 0.008(8)
C14 0.047(7) 0.045(8) 0.055(9) 0.005(6) 0.025(6) 0.003(7)
F14 0.036(5) 0.086(9) 0.122(12) 0.002(6) 0.028(7) 0.032(9)
C15 0.046(8) 0.034(7) 0.049(9) 0.005(6) 0.008(7) 0.002(7)
F15 0.079(9) 0.074(8) 0.107(11) 0.011(7) 0.066(9) -0.001(8)
C16 0.057(8) 0.043(8) 0.058(9) -0.003(7) 0.014(7) -0.003(8)
F16 0.078(10) 0.065(9) 0.065(10) -0.010(9) 0.034(8) -0.021(8)
C11B 0.036(12) 0.031(13) 0.034(13) -0.002(9) 0.011(9) 0.003(10)
C12B 0.060(14) 0.061(14) 0.059(15) 0.000(9) 0.013(9) 0.001(10)
F12B 0.076(18) 0.10(2) 0.09(2) 0.006(15) 0.002(15) -0.015(17)
C13B 0.052(12) 0.052(12) 0.052(12) -0.001(9) 0.012(9) -0.006(9)
F13B 0.098(19) 0.12(2) 0.13(2) -0.013(16) 0.013(16) 0.001(17)
C14B 0.039(11) 0.037(11) 0.043(12) 0.004(9) 0.002(9) 0.000(9)
F14B 0.064(15) 0.078(18) 0.11(2) 0.003(12) 0.038(14) 0.029(15)
C15B 0.052(13) 0.055(13) 0.056(13) 0.000(9) 0.019(9) 0.003(10)
F15B 0.093(18) 0.107(19) 0.11(2) 0.018(14) 0.048(15) 0.010(16)
C16B 0.040(12) 0.042(12) 0.040(13) -0.004(9) 0.011(9) 0.001(9)
F16B 0.057(16) 0.063(16) 0.069(18) -0.014(14) 0.025(12) -0.002(13)
C21 0.034(5) 0.041(7) 0.067(9) -0.007(5) 0.011(5) -0.010(6)
C22 0.041(6) 0.053(9) 0.074(9) -0.005(6) 0.016(6) -0.017(7)
F22 0.076(5) 0.084(6) 0.082(6) -0.008(4) 0.037(4) -0.015(5)
C23 0.033(6) 0.085(12) 0.090(11) -0.004(7) 0.019(7) -0.034(9)
F23 0.074(5) 0.124(8) 0.102(7) 0.011(5) 0.032(5) -0.039(6)
C24 0.042(7) 0.054(10) 0.129(14) -0.002(6) 0.016(8) -0.038(9)
F24 0.078(6) 0.067(6) 0.181(10) 0.013(5) 0.025(6) -0.050(6)
C25 0.044(7) 0.044(8) 0.117(13) -0.004(6) 0.027(8) -0.009(8)
F25 0.074(5) 0.041(5) 0.178(10) 0.004(4) 0.041(6) 0.007(5)
C26 0.040(6) 0.042(7) 0.076(9) -0.004(5) 0.023(6) -0.011(6)
C1A 0.038(5) 0.037(7) 0.025(6) -0.004(4) 0.008(4) 0.002(5)
C2A 0.037(5) 0.033(6) 0.037(6) 0.000(4) 0.014(4) -0.005(4)
C3A 0.038(5) 0.042(7) 0.034(7) -0.004(4) 0.006(4) 0.004(5)
C4A 0.031(5) 0.033(6) 0.030(6) -0.007(4) 0.006(4) 0.001(5)
C5A 0.038(5) 0.033(6) 0.029(6) -0.003(4) 0.009(4) 0.003(4)
B1A 0.036(6) 0.033(7) 0.030(6) -0.004(5) 0.008(5) -0.006(5)
C11A 0.027(5) 0.044(7) 0.048(7) -0.003(4) 0.008(4) -0.005(5)
F12A 0.098(6) 0.070(5) 0.051(5) 0.021(4) -0.013(4) -0.009(4)
C12A 0.051(7) 0.047(8) 0.066(9) 0.002(6) 0.002(6) -0.005(7)
F13A 0.108(7) 0.067(6) 0.098(7) 0.011(5) -0.007(5) -0.034(5)
C13A 0.045(6) 0.051(8) 0.078(10) 0.000(6) -0.003(6) -0.034(7)
F14A 0.073(5) 0.033(4) 0.141(8) 0.004(4) 0.019(5) -0.008(5)
C14A 0.043(6) 0.038(7) 0.092(11) 0.002(5) 0.012(6) 0.006(7)
F15A 0.086(6) 0.067(6) 0.098(7) 0.019(4) 0.017(5) 0.026(5)
C15A 0.043(6) 0.056(9) 0.072(9) 0.004(6) 0.009(6) 0.013(7)
F16A 0.080(5) 0.060(5) 0.050(5) 0.006(4) 0.004(4) 0.003(4)
C16A 0.041(6) 0.052(8) 0.043(7) -0.003(5) 0.011(5) 0.001(6)
C21A 0.036(5) 0.029(6) 0.051(7) -0.003(4) 0.013(5) 0.001(5)
F22A 0.064(4) 0.074(5) 0.063(5) -0.006(4) 0.007(4) 0.025(4)
C22A 0.043(6) 0.041(7) 0.059(8) -0.011(5) 0.011(6) 0.003(6)
F23A 0.071(5) 0.063(6) 0.120(8) 0.003(4) -0.031(5) 0.023(5)
C23A 0.049(7) 0.029(7) 0.092(11) 0.003(5) -0.016(7) 0.002(7)
C24A 0.033(6) 0.049(8) 0.112(13) 0.003(6) 0.013(7) -0.011(8)
F24A 0.041(4) 0.073(6) 0.174(9) 0.004(4) 0.019(5) -0.028(6)
F25A 0.077(5) 0.122(7) 0.119(7) -0.008(5) 0.066(5) -0.021(6)
C25A 0.046(7) 0.056(8) 0.094(11) -0.014(6) 0.031(7) -0.015(8)
F26 0.056(4) 0.047(4) 0.104(6) 0.002(4) 0.033(4) 0.005(4)
F26A 0.071(4) 0.081(6) 0.062(5) -0.008(4) 0.023(4) 0.007(4)
C26A 0.046(6) 0.048(7) 0.052(8) -0.001(5) 0.014(5) -0.004(6)

loop_
_atom_type_symbol
_atom_type_description
_atom_type_scat_dispersion_real
_atom_type_scat_dispersion_imag
_atom_type_scat_source
C C 0.0033 0.0016 'International Tables Vol C Tables 4.2.6.8 and 6.1.1.4'
H H 0.0000 0.0000 'International Tables Vol C Tables 4.2.6.8 and 6.1.1.4'
B B 0.0013 0.0007 'International Tables Vol C Tables 4.2.6.8 and 6.1.1.4'
F F 0.0171 0.0103 'International Tables Vol C Tables 4.2.6.8 and 6.1.1.4'

loop_
_geom_angle_atom_site_label_1
_geom_angle_atom_site_label_2
_geom_angle_atom_site_label_3
_geom_angle
C5 C1 C2 103.5(8)
C5 C1 H1A 111.1
C2 C1 H1A 111.1
C5 C1 H1B 111.1
C2 C1 H1B 111.1
H1A C1 H1B 109.0
C3 C2 C1 108.3(9)
C3 C2 B1 124.1(10)
C1 C2 B1 127.6(9)
C2 C3 C4 111.2(10)
C2 C3 H3 124.4
C4 C3 H3 124.4
C6 C4 C5 121.4(10)
C6 C4 C3 130.2(10)
C5 C4 C3 108.4(8)
C7 C5 C4 122.3(8)
C7 C5 C1 129.2(9)
C4 C5 C1 108.5(9)
C4A C6 C4 116.5(9)
C4A C6 H6 121.8
C4 C6 H6 121.8
C5 C7 C5A 116.2(8)
C5 C7 C8 125.5(8)
C5A C7 C8 118.4(9)
C9 C8 C7 128.2(10)
C9 C8 H8 115.9
C7 C8 H8 115.9
C10 C9 C8 173.8(12)
C9 C10 H10A 127.(7)
C9 C10 H10B 122.(6)
H10A C10 H10B 109.(9)
C2 B1 C21 123.4(10)
C2 B1 C11B 119.(2)
C21 B1 C11B 117.(2)
C2 B1 C11 121.4(13)
C21 B1 C11 114.8(13)
C16 C11 C12 113.3(14)
C16 C11 B1 122.8(14)
C12 C11 B1 123.3(15)
F12 C12 C13 117.0(15)
F12 C12 C11 118.5(13)
C13 C12 C11 124.5(15)
F13 C13 C12 121.1(15)
F13 C13 C14 120.5(14)
C12 C13 C14 118.3(14)
F14 C14 C13 118.6(15)
F14 C14 C15 120.4(15)
C13 C14 C15 121.0(12)
F15 C15 C16 123.6(15)
F15 C15 C14 120.4(14)
C16 C15 C14 116.1(14)
C11 C16 F16 119.5(14)
C11 C16 C15 126.8(16)
F16 C16 C15 113.6(16)
C16B C11B C12B 113.(2)
C16B C11B B1 126.(2)
C12B C11B B1 120.(2)
F12B C12B C13B 117.(3)
F12B C12B C11B 116.(3)
C13B C12B C11B 125.(3)
F13B C13B C14B 122.(3)
F13B C13B C12B 121.(3)
C14B C13B C12B 116.(2)
F14B C14B C13B 116.(3)
F14B C14B C15B 121.(3)
C13B C14B C15B 123.(2)
F15B C15B C14B 123.(3)
F15B C15B C16B 122.(3)
C14B C15B C16B 115.(2)
C11B C16B F16B 119.(2)
C11B C16B C15B 126.(3)
F16B C16B C15B 115.(3)
C26 C21 C22 116.1(11)
C26 C21 B1 120.1(11)
C22 C21 B1 123.5(12)
F22 C22 C23 118.5(13)
F22 C22 C21 120.1(11)
C23 C22 C21 121.2(13)
C24 C23 F23 120.3(14)
C24 C23 C22 120.4(13)
F23 C23 C22 119.3(15)
C23 C24 F24 120.6(15)
C23 C24 C25 121.1(13)
F24 C24 C25 118.2(15)
F25 C25 C26 121.5(13)
F25 C25 C24 121.1(13)
C26 C25 C24 117.3(14)
F26 C26 C25 117.1(11)
F26 C26 C21 119.1(10)
C25 C26 C21 123.8(12)
C5A C1A C2A 103.4(8)
C5A C1A H101 111.1
C2A C1A H101 111.1
C5A C1A H102 111.1
C2A C1A H102 111.1
H101 C1A H102 109.0
C3A C2A B1A 124.1(9)
C3A C2A C1A 108.5(9)
B1A C2A C1A 127.3(9)
C2A C3A C4A 111.7(9)
C2A C3A H3A 124.2
C4A C3A H3A 124.2
C6 C4A C5A 122.9(8)
C6 C4A C3A 130.0(9)
C5A C4A C3A 107.1(9)
C7 C5A C4A 120.8(9)
C7 C5A C1A 130.0(9)
C4A C5A C1A 109.2(8)
C2A B1A C11A 121.6(9)
C2A B1A C21A 119.1(9)
C11A B1A C21A 119.3(8)
C12A C11A C16A 114.9(11)
C12A C11A B1A 121.8(10)
C16A C11A B1A 123.3(10)
F12A C12A C13A 118.4(12)
F12A C12A C11A 117.9(11)
C13A C12A C11A 123.7(12)
F13A C13A C14A 119.3(12)
F13A C13A C12A 120.6(13)
C14A C13A C12A 120.0(12)
F14A C14A C13A 121.0(13)
F14A C14A C15A 118.5(13)
C13A C14A C15A 120.4(12)
F15A C15A C14A 122.2(13)
F15A C15A C16A 120.7(13)
C14A C15A C16A 117.1(12)
F16A C16A C11A 119.8(11)
F16A C16A C15A 116.4(11)
C11A C16A C15A 123.7(12)
C26A C21A C22A 114.1(10)
C26A C21A B1A 119.7(10)
C22A C21A B1A 126.1(10)
F22A C22A C21A 118.7(10)
F22A C22A C23A 117.6(11)
C21A C22A C23A 123.7(12)
F23A C23A C24A 120.6(12)
F23A C23A C22A 120.1(14)
C24A C23A C22A 119.3(13)
F24A C24A C25A 120.0(14)
F24A C24A C23A 119.6(14)
C25A C24A C23A 120.4(11)
F25A C25A C24A 120.6(12)
F25A C25A C26A 121.2(14)
C24A C25A C26A 118.2(13)
F26A C26A C21A 118.6(10)
F26A C26A C25A 117.1(11)
C21A C26A C25A 124.3(12)

loop_
_geom_bond_atom_site_label_1
_geom_bond_atom_site_label_2
_geom_bond_distance
C1 C5 1.502(12)
C1 C2 1.519(15)
C1 H1A 0.99
C1 H1B 0.99
C2 C3 1.364(14)
C2 B1 1.528(17)
C3 C4 1.433(14)
C3 H3 0.95
C4 C6 1.401(13)
C4 C5 1.407(14)
C5 C7 1.399(14)
C6 C4A 1.380(14)
C6 H6 0.95
C7 C5A 1.409(13)
C7 C8 1.470(13)
C8 C9 1.309(14)
C8 H8 0.95
C9 C10 1.293(15)
C10 H10A 0.93(11)
C10 H10B 1.01(11)
B1 C21 1.575(17)
B1 C11B 1.58(2)
B1 C11 1.587(18)
C11 C16 1.35(2)
C11 C12 1.370(17)
C12 F12 1.357(18)
C12 C13 1.363(16)
C13 F13 1.341(17)
C13 C14 1.366(16)
C14 F14 1.353(14)
C14 C15 1.374(17)
C15 F15 1.344(15)
C15 C16 1.368(16)
C16 F16 1.362(17)
C11B C16B 1.34(3)
C11B C12B 1.37(2)
C12B F12B 1.35(2)
C12B C13B 1.36(2)
C13B F13B 1.34(2)
C13B C14B 1.36(2)
C14B F14B 1.35(2)
C14B C15B 1.36(2)
C15B F15B 1.35(2)
C15B C16B 1.37(2)
C16B F16B 1.35(2)
C21 C26 1.379(17)
C21 C22 1.388(16)
C22 F22 1.353(15)
C22 C23 1.373(18)
C23 C24 1.34(2)
C23 F23 1.355(15)
C24 F24 1.349(15)
C24 C25 1.39(2)
C25 F25 1.329(16)
C25 C26 1.367(16)
C26 F26 1.335(13)
C1A C5A 1.497(13)
C1A C2A 1.524(13)
C1A H101 0.99
C1A H102 0.99
C2A C3A 1.349(14)
C2A B1A 1.520(15)
C3A C4A 1.455(13)
C3A H3A 0.95
C4A C5A 1.413(13)
B1A C11A 1.573(16)
B1A C21A 1.577(15)
C11A C12A 1.377(16)
C11A C16A 1.379(16)
F12A C12A 1.348(14)
C12A C13A 1.359(16)
F13A C13A 1.351(14)
C13A C14A 1.359(18)
F14A C14A 1.346(13)
C14A C15A 1.384(18)
F15A C15A 1.321(14)
C15A C16A 1.407(17)
F16A C16A 1.354(13)
C21A C26A 1.365(15)
C21A C22A 1.373(15)
F22A C22A 1.355(13)
C22A C23A 1.380(16)
F23A C23A 1.347(15)
C23A C24A 1.36(2)
C24A F24A 1.340(13)
C24A C25A 1.35(2)
F25A C25A 1.315(15)
C25A C26A 1.403(16)
F26A C26A 1.342(14)

loop_
_geom_torsion_atom_site_label_1
_geom_torsion_atom_site_label_2
_geom_torsion_atom_site_label_3
_geom_torsion_atom_site_label_4
_geom_torsion
C5 C1 C2 C3 -2.5(12)
C5 C1 C2 B1 178.3(11)
C1 C2 C3 C4 0.7(12)
B1 C2 C3 C4 179.9(10)
C2 C3 C4 C6 178.9(11)
C2 C3 C4 C5 1.5(12)
C6 C4 C5 C7 -0.3(15)
C3 C4 C5 C7 177.4(9)
C6 C4 C5 C1 179.2(10)
C3 C4 C5 C1 -3.2(11)
C2 C1 C5 C7 -177.2(10)
C2 C1 C5 C4 3.4(11)
C5 C4 C6 C4A -0.2(15)
C3 C4 C6 C4A -177.3(10)
C4 C5 C7 C5A 0.7(14)
C1 C5 C7 C5A -178.6(10)
C4 C5 C7 C8 179.5(9)
C1 C5 C7 C8 0.2(17)
C5 C7 C8 C9 -1.3(18)
C5A C7 C8 C9 177.5(11)
C3 C2 B1 C21 14.8(19)
C1 C2 B1 C21 -166.2(11)
C3 C2 B1 C11B -156.(2)
C1 C2 B1 C11B 23.(3)
C3 C2 B1 C11 -172.4(13)
C1 C2 B1 C11 7.(2)
C2 B1 C11 C16 62.(3)
C21 B1 C11 C16 -125.(2)
C2 B1 C11 C12 -127.(2)
C21 B1 C11 C12 46.(3)
C16 C11 C12 F12 178.(2)
B1 C11 C12 F12 6.(4)
C16 C11 C12 C13 -2.(4)
B1 C11 C12 C13 -173.(2)
F12 C12 C13 F13 0.(3)
C11 C12 C13 F13 -180.(2)
F12 C12 C13 C14 -179.(2)
C11 C12 C13 C14 1.(3)
F13 C13 C14 F14 0.(3)
C12 C13 C14 F14 179.4(19)
F13 C13 C14 C15 -178.6(18)
C12 C13 C14 C15 1.(3)
F14 C14 C15 F15 0.(3)
C13 C14 C15 F15 178.7(17)
F14 C14 C15 C16 -180.0(18)
C13 C14 C15 C16 -1.(3)
C12 C11 C16 F16 -176.(2)
B1 C11 C16 F16 -4.(4)
C12 C11 C16 C15 1.(4)
B1 C11 C16 C15 173.(2)
F15 C15 C16 C11 -179.(2)
C14 C15 C16 C11 0.(3)
F15 C15 C16 F16 -2.(3)
C14 C15 C16 F16 177.4(19)
C2 B1 C11B C16B 49.(7)
C21 B1 C11B C16B -123.(5)
C2 B1 C11B C12B -130.(5)
C21 B1 C11B C12B 58.(6)
C16B C11B C12B F12B -169.(6)
B1 C11B C12B F12B 10.(9)
C16B C11B C12B C13B -6.(10)
B1 C11B C12B C13B 173.(5)
F12B C12B C13B F13B -9.(9)
C11B C12B C13B F13B -171.(6)
F12B C12B C13B C14B 165.(6)
C11B C12B C13B C14B 3.(10)
F13B C13B C14B F14B -10.(8)
C12B C13B C14B F14B 176.(5)
F13B C13B C14B C15B -180.(5)
C12B C13B C14B C15B 6.(8)
F14B C14B C15B F15B 7.(7)
C13B C14B C15B F15B 176.(5)
F14B C14B C15B C16B 180.(4)
C13B C14B C15B C16B -11.(8)
C12B C11B C16B F16B -173.(6)
B1 C11B C16B F16B 9.(9)
C12B C11B C16B C15B 0.(9)
B1 C11B C16B C15B -178.(5)
F15B C15B C16B C11B -179.(6)
C14B C15B C16B C11B 8.(9)
F15B C15B C16B F16B -6.(8)
C14B C15B C16B F16B -179.(5)
C2 B1 C21 C26 -132.0(12)
C11B B1 C21 C26 39.(2)
C11 B1 C21 C26 54.8(18)
C2 B1 C21 C22 55.0(18)
C11B B1 C21 C22 -133.(2)
C11 B1 C21 C22 -118.2(15)
C26 C21 C22 F22 -178.7(10)
B1 C21 C22 F22 -5.5(17)
C26 C21 C22 C23 -2.3(17)
B1 C21 C22 C23 170.9(11)
F22 C22 C23 C24 177.0(12)
C21 C22 C23 C24 0.5(19)
F22 C22 C23 F23 -0.7(17)
C21 C22 C23 F23 -177.1(11)
F23 C23 C24 F24 -3.(2)
C22 C23 C24 F24 179.8(11)
F23 C23 C24 C25 -179.7(12)
C22 C23 C24 C25 3.(2)
C23 C24 C25 F25 179.5(12)
F24 C24 C25 F25 2.(2)
C23 C24 C25 C26 -3.8(19)
F24 C24 C25 C26 179.0(11)
F25 C25 C26 F26 -0.7(18)
C24 C25 C26 F26 -177.4(11)
F25 C25 C26 C21 178.5(12)
C24 C25 C26 C21 1.9(18)
C22 C21 C26 F26 -179.7(10)
B1 C21 C26 F26 6.9(16)
C22 C21 C26 C25 1.1(17)
B1 C21 C26 C25 -172.4(11)
C5A C1A C2A C3A -2.2(10)
C5A C1A C2A B1A 174.9(10)
B1A C2A C3A C4A -175.9(9)
C1A C2A C3A C4A 1.3(11)
C4 C6 C4A C5A 0.2(15)
C4 C6 C4A C3A 179.9(10)
C2A C3A C4A C6 -179.5(10)
C2A C3A C4A C5A 0.2(12)
C5 C7 C5A C4A -0.6(14)
C8 C7 C5A C4A -179.6(9)
C5 C7 C5A C1A -178.0(10)
C8 C7 C5A C1A 3.0(16)
C6 C4A C5A C7 0.2(15)
C3A C4A C5A C7 -179.6(9)
C6 C4A C5A C1A 178.1(10)
C3A C4A C5A C1A -1.7(11)
C2A C1A C5A C7 180.0(10)
C2A C1A C5A C4A 2.4(10)
C3A C2A B1A C11A 176.6(10)
C1A C2A B1A C11A -0.1(16)
C3A C2A B1A C21A -2.1(16)
C1A C2A B1A C21A -178.9(9)
C2A B1A C11A C12A -112.7(12)
C21A B1A C11A C12A 66.0(14)
C2A B1A C11A C16A 64.9(14)
C21A B1A C11A C16A -116.3(12)
C16A C11A C12A F12A -178.9(10)
B1A C11A C12A F12A -1.1(16)
C16A C11A C12A C13A 1.4(17)
B1A C11A C12A C13A 179.2(11)
F12A C12A C13A F13A 1.6(19)
C11A C12A C13A F13A -178.8(11)
F12A C12A C13A C14A 179.0(11)
C11A C12A C13A C14A -1.(2)
F13A C13A C14A F14A -3.2(19)
C12A C13A C14A F14A 179.4(11)
F13A C13A C14A C15A 179.5(12)
C12A C13A C14A C15A 2.1(19)
F14A C14A C15A F15A 0.6(17)
C13A C14A C15A F15A 178.0(12)
F14A C14A C15A C16A 179.7(11)
C13A C14A C15A C16A -2.9(17)
C12A C11A C16A F16A -179.8(9)
B1A C11A C16A F16A 2.5(15)
C12A C11A C16A C15A -2.4(16)
B1A C11A C16A C15A 179.8(10)
F15A C15A C16A F16A -0.3(16)
C14A C15A C16A F16A -179.4(10)
F15A C15A C16A C11A -177.7(10)
C14A C15A C16A C11A 3.2(17)
C2A B1A C21A C26A -108.2(12)
C11A B1A C21A C26A 73.0(14)
C2A B1A C21A C22A 71.3(15)
C11A B1A C21A C22A -107.5(13)
C26A C21A C22A F22A -179.9(10)
B1A C21A C22A F22A 0.6(17)
C26A C21A C22A C23A 0.7(16)
B1A C21A C22A C23A -178.9(10)
F22A C22A C23A F23A 0.6(17)
C21A C22A C23A F23A -180.0(11)
F22A C22A C23A C24A 179.8(11)
C21A C22A C23A C24A -0.8(18)
F23A C23A C24A F24A -1.3(19)
C22A C23A C24A F24A 179.6(11)
F23A C23A C24A C25A -179.5(12)
C22A C23A C24A C25A 1.(2)
F24A C24A C25A F25A 0.(2)
C23A C24A C25A F25A 178.7(12)
F24A C24A C25A C26A -179.9(11)
C23A C24A C25A C26A -2.(2)
C22A C21A C26A F26A -179.2(10)
B1A C21A C26A F26A 0.4(15)
C22A C21A C26A C25A -1.1(16)
B1A C21A C26A C25A 178.4(11)
F25A C25A C26A F26A -0.6(18)
C24A C25A C26A F26A 179.7(12)
F25A C25A C26A C21A -178.7(11)
C24A C25A C26A C21A 2.(2)
